data_1517462
loop_
_publ_author_name
'Simelane, Sandile B.'
'Kinfe, Henok H.'
'Muller, Alfred'
'Williams, D Bradley G'

_publ_section_title
;
 Aluminum Triflate Catalyzed Tandem Reactions of d-Galactal: Toward Chiral
 Benzopyrans, Chromenes, and Chromans.
;
_journal_issue 17
_journal_name_full 'Organic letters'
_journal_page_first 4543
_journal_paper_doi 10.1021/ol502305j
_journal_volume 16
_journal_year 2014
_chemical_absolute_configuration rmad
_chemical_formula_moiety 'C30 H32 O12'
_chemical_formula_sum 'C30 H32 O12'
_chemical_formula_weight 584.55
_space_group_crystal_system orthorhombic
_space_group_IT_number 19
_space_group_name_Hall 'P 2ac 2ab'
_space_group_name_H-M_alt 'P 21 21 21'
_symmetry_space_group_name_Hall 'P 2ac 2ab'
_symmetry_space_group_name_H-M 'P 21 21 21'
_atom_sites_solution_hydrogens geom
_audit_creation_method SHELXL-2013
_cell_angle_alpha 90
_cell_angle_beta 90
_cell_angle_gamma 90
_cell_formula_units_Z 4
_cell_length_a 9.1869(3)
_cell_length_b 9.6630(3)
_cell_length_c 30.2310(8)
_cell_measurement_reflns_used 9910
_cell_measurement_temperature 100(2)
_cell_measurement_theta_max 65.98
_cell_measurement_theta_min 2.92
_cell_volume 2683.70(14)
_computing_cell_refinement 'Bruker SAINT'
_computing_data_collection 'Bruker APEX2'
_computing_data_reduction 'Bruker SAINT'
_computing_molecular_graphics 'Bruker SHELXTL'
_computing_publication_material 'Bruker SHELXTL'
_computing_structure_refinement 'SHELXL-97 (Sheldrick, 2008)'
_computing_structure_solution 'SHELXS-97 (Sheldrick, 2008)'
_diffrn_ambient_temperature 100(2)
_diffrn_detector_area_resol_mean 8.4
_diffrn_measured_fraction_theta_full 0.956
_diffrn_measured_fraction_theta_max 0.978
_diffrn_measurement_device_type 'Bruker APEX-Duo CCD'
_diffrn_measurement_method '\f and \w scans'
_diffrn_radiation_type CuK\a
_diffrn_radiation_wavelength 1.54178
_diffrn_reflns_av_R_equivalents 0.0253
_diffrn_reflns_av_unetI/netI 0.0174
_diffrn_reflns_Laue_measured_fraction_full 0.956
_diffrn_reflns_Laue_measured_fraction_max 0.978
_diffrn_reflns_limit_h_max 10
_diffrn_reflns_limit_h_min -6
_diffrn_reflns_limit_k_max 11
_diffrn_reflns_limit_k_min -11
_diffrn_reflns_limit_l_max 33
_diffrn_reflns_limit_l_min -35
_diffrn_reflns_number 32680
_diffrn_reflns_point_group_measured_fraction_full 0.946
_diffrn_reflns_point_group_measured_fraction_max 0.968
_diffrn_reflns_theta_full 67.679
_diffrn_reflns_theta_max 66.380
_diffrn_reflns_theta_min 2.923
_diffrn_source IuS-microsource
_exptl_absorpt_coefficient_mu 0.949
_exptl_absorpt_correction_T_max 0.7528
_exptl_absorpt_correction_T_min 0.6033
_exptl_absorpt_correction_type multi-scan
_exptl_absorpt_process_details SADABS-2008/1
_exptl_crystal_colour colourless
_exptl_crystal_density_diffrn 1.447
_exptl_crystal_description cube
_exptl_crystal_F_000 1232
_exptl_crystal_size_max 0.312
_exptl_crystal_size_mid 0.276
_exptl_crystal_size_min 0.266
_exptl_transmission_factor_max 0.7528
_exptl_transmission_factor_min 0.6033
_refine_diff_density_max 0.206
_refine_diff_density_min -0.129
_refine_diff_density_rms 0.029
_refine_ls_abs_structure_details
;
 Flack x determined using 1907 quotients [(I+)-(I-)]/[(I+)+(I-)]
 (Parsons and Flack (2004), Acta Cryst. A60, s61).
;
_refine_ls_abs_structure_Flack 0.05(3)
_refine_ls_extinction_method none
_refine_ls_goodness_of_fit_ref 1.068
_refine_ls_hydrogen_treatment constr
_refine_ls_matrix_type full
_refine_ls_number_parameters 383
_refine_ls_number_reflns 4569
_refine_ls_number_restraints 0
_refine_ls_restrained_S_all 1.068
_refine_ls_R_factor_all 0.0251
_refine_ls_R_factor_gt 0.0249
_refine_ls_shift/su_max 0.000
_refine_ls_shift/su_mean 0.000
_refine_ls_structure_factor_coef Fsqd
_refine_ls_weighting_details 'w=1/[\s^2^(Fo^2^)+(0.0330P)^2^+0.7007P] where P=(Fo^2^+2Fc^2^)/3'
_refine_ls_weighting_scheme calc
_refine_ls_wR_factor_gt 0.0647
_refine_ls_wR_factor_ref 0.0648
_reflns_Friedel_coverage 0.724
_reflns_Friedel_fraction_full 0.931
_reflns_Friedel_fraction_max 0.953
_reflns_number_gt 4552
_reflns_number_total 4569
_reflns_threshold_expression 'I > 2\s(I)'
_cod_data_source_file ol502305j_si_002.cif
_cod_data_source_block structure5
_cod_depositor_comments 'Adding full bibliography for 1517461--1517464.cif.'
_cod_database_code 1517462
_shelx_space_group_comment
;
The symmetry employed for this shelxl refinement is uniquely defined
by the following loop, which should always be used as a source of
symmetry information in preference to the above space-group names.
They are only intended as comments.
;
_shelx_estimated_absorpt_t_min 0.756
_shelx_estimated_absorpt_t_max 0.786
_shelxl_version_number 2013-4

loop_
_space_group_symop_operation_xyz
'x, y, z'
'x+1/2, -y+1/2, -z'
'-x, y+1/2, -z+1/2'
'-x+1/2, -y, z+1/2'

loop_
_atom_site_label
_atom_site_type_symbol
_atom_site_fract_x
_atom_site_fract_y
_atom_site_fract_z
_atom_site_U_iso_or_equiv
_atom_site_adp_type
_atom_site_occupancy
_atom_site_site_symmetry_order
_atom_site_calc_flag
_atom_site_refinement_flags_posn
_atom_site_refinement_flags_adp
O1 O 0.51129(18) 0.23085(16) 0.02496(5) 0.0343(4) Uani 1 1 d . .
O2 O 0.67232(16) 0.06839(14) 0.04479(4) 0.0246(3) Uani 1 1 d . .
O3 O 0.07708(15) 0.91955(15) 0.04869(4) 0.0250(3) Uani 1 1 d . .
O4 O -0.12271(17) 0.80611(17) 0.02622(5) 0.0345(4) Uani 1 1 d . .
O5 O 0.78389(15) 0.13882(13) 0.13089(4) 0.0219(3) Uani 1 1 d . .
O6 O 0.64337(15) 0.22569(13) 0.18998(4) 0.0222(3) Uani 1 1 d . .
O7 O 0.99723(14) 0.32424(13) 0.09260(4) 0.0219(3) Uani 1 1 d . .
O8 O 1.07132(17) 0.54514(15) 0.08879(5) 0.0314(3) Uani 1 1 d . .
O9 O 0.47339(14) 0.99253(13) 0.13369(4) 0.0218(3) Uani 1 1 d . .
O10 O 0.22209(14) 1.02440(13) 0.12715(4) 0.0226(3) Uani 1 1 d . .
O11 O 0.04116(14) 0.84219(14) 0.18460(4) 0.0212(3) Uani 1 1 d . .
O12 O 0.02895(15) 0.63591(14) 0.21911(4) 0.0243(3) Uani 1 1 d . .
C1 C 0.5407(2) 0.1107(2) 0.03101(6) 0.0249(4) Uani 1 1 d . .
C2 C 0.7780(2) 0.1754(2) 0.05313(6) 0.0228(4) Uani 1 1 d . .
H2A H 0.7709 0.2468 0.0298 0.027 Uiso 1 1 calc R U
H2B H 0.8770 0.1351 0.0519 0.027 Uiso 1 1 calc R U
C3 C 0.7546(2) 0.2420(2) 0.09772(6) 0.0210(4) Uani 1 1 d . .
H3 H 0.6504 0.2708 0.1002 0.025 Uiso 1 1 calc R U
C4 C 0.8503(2) 0.3689(2) 0.10325(6) 0.0195(4) Uani 1 1 d . .
H4 H 0.8186 0.4437 0.0825 0.023 Uiso 1 1 calc R U
C5 C 0.8435(2) 0.41992(19) 0.15100(6) 0.0195(4) Uani 1 1 d . .
H5 H 0.9095 0.5013 0.1548 0.023 Uiso 1 1 calc R U
C6 C 0.6897(2) 0.45941(19) 0.16412(6) 0.0187(4) Uani 1 1 d . .
C7 C 0.6331(2) 0.59487(19) 0.15722(6) 0.0184(4) Uani 1 1 d . .
C8 C 0.4959(2) 0.6328(2) 0.17563(6) 0.0187(4) Uani 1 1 d . .
C9 C 0.4429(2) 0.7703(2) 0.17008(6) 0.0190(4) Uani 1 1 d . .
C10 C 0.3047(2) 0.82219(19) 0.19184(6) 0.0195(4) Uani 1 1 d . .
H10 H 0.2899 0.7742 0.2208 0.023 Uiso 1 1 calc R U
C11 C 0.1727(2) 0.7982(2) 0.16181(6) 0.0194(4) Uani 1 1 d . .
H11 H 0.1653 0.6976 0.1543 0.023 Uiso 1 1 calc R U
C12 C 0.1841(2) 0.88241(19) 0.11945(6) 0.0193(4) Uani 1 1 d . .
H12 H 0.2613 0.8400 0.1005 0.023 Uiso 1 1 calc R U
C13 C 0.0433(2) 0.8819(2) 0.09377(6) 0.0226(4) Uani 1 1 d . .
H13A H -0.0016 0.7888 0.0947 0.027 Uiso 1 1 calc R U
H13B H -0.0260 0.9491 0.1067 0.027 Uiso 1 1 calc R U
C14 C -0.0144(2) 0.8697(2) 0.01760(7) 0.0257(4) Uani 1 1 d . .
C15 C 0.4407(3) -0.0077(2) 0.02341(7) 0.0343(5) Uani 1 1 d . .
H15A H 0.3401 0.0220 0.0285 0.051 Uiso 1 1 calc R U
H15B H 0.4650 -0.0830 0.0438 0.051 Uiso 1 1 calc R U
H15C H 0.4510 -0.0403 -0.0071 0.051 Uiso 1 1 calc R U
C16 C 0.7858(2) 0.1851(2) 0.17505(6) 0.0230(4) Uani 1 1 d . .
H16 H 0.8188 0.1062 0.1940 0.028 Uiso 1 1 calc R U
C17 C 0.6043(2) 0.3623(2) 0.18480(6) 0.0198(4) Uani 1 1 d . .
C18 C 1.0985(2) 0.4232(2) 0.08676(6) 0.0239(4) Uani 1 1 d . .
C19 C 1.2443(2) 0.3626(2) 0.07795(8) 0.0333(5) Uani 1 1 d . .
H19A H 1.2796 0.3946 0.0491 0.050 Uiso 1 1 calc R U
H19B H 1.2371 0.2614 0.0778 0.050 Uiso 1 1 calc R U
H19C H 1.3123 0.3917 0.1011 0.050 Uiso 1 1 calc R U
C20 C 0.8921(2) 0.3028(2) 0.18146(6) 0.0230(4) Uani 1 1 d . .
H20A H 0.9920 0.2726 0.1738 0.028 Uiso 1 1 calc R U
H20B H 0.8915 0.3339 0.2127 0.028 Uiso 1 1 calc R U
C21 C 0.4157(2) 0.5297(2) 0.19863(6) 0.0209(4) Uani 1 1 d . .
H21 H 0.3248 0.5528 0.2117 0.025 Uiso 1 1 calc R U
C22 C 0.4675(2) 0.3978(2) 0.20224(6) 0.0212(4) Uani 1 1 d . .
H22 H 0.4105 0.3293 0.2167 0.025 Uiso 1 1 calc R U
C23 C 0.5195(2) 0.86108(19) 0.14368(6) 0.0187(4) Uani 1 1 d . .
C24 C 0.3446(2) 1.04363(19) 0.15449(6) 0.0221(4) Uani 1 1 d . .
H24 H 0.3574 1.1454 0.1590 0.027 Uiso 1 1 calc R U
C25 C 0.3219(2) 0.9783(2) 0.19936(7) 0.0237(4) Uani 1 1 d . .
H25A H 0.2336 1.0165 0.2136 0.028 Uiso 1 1 calc R U
H25B H 0.4065 0.9969 0.2187 0.028 Uiso 1 1 calc R U
C26 C -0.0195(2) 0.74962(19) 0.21237(6) 0.0203(4) Uani 1 1 d . .
C27 C -0.1532(2) 0.8093(2) 0.23364(6) 0.0246(4) Uani 1 1 d . .
H27A H -0.2278 0.8250 0.2110 0.037 Uiso 1 1 calc R U
H27B H -0.1286 0.8973 0.2479 0.037 Uiso 1 1 calc R U
H27C H -0.1903 0.7445 0.2559 0.037 Uiso 1 1 calc R U
C28 C 0.0410(3) 0.9040(2) -0.02761(7) 0.0348(5) Uani 1 1 d . .
H28A H -0.0323 0.8785 -0.0497 0.052 Uiso 1 1 calc R U
H28B H 0.1310 0.8524 -0.0332 0.052 Uiso 1 1 calc R U
H28C H 0.0607 1.0035 -0.0295 0.052 Uiso 1 1 calc R U
C29 C 0.6526(2) 0.8222(2) 0.12392(6) 0.0209(4) Uani 1 1 d . .
H29 H 0.7034 0.8856 0.1055 0.025 Uiso 1 1 calc R U
C30 C 0.7079(2) 0.69366(19) 0.13127(6) 0.0200(4) Uani 1 1 d . .
H30 H 0.7992 0.6697 0.1186 0.024 Uiso 1 1 calc R U

loop_
_atom_site_aniso_label
_atom_site_aniso_U_11
_atom_site_aniso_U_22
_atom_site_aniso_U_33
_atom_site_aniso_U_23
_atom_site_aniso_U_13
_atom_site_aniso_U_12
O1 0.0312(8) 0.0320(8) 0.0398(8) 0.0006(7) -0.0076(7) 0.0027(7)
O2 0.0282(7) 0.0212(6) 0.0244(6) -0.0022(5) -0.0011(6) -0.0009(6)
O3 0.0236(7) 0.0304(7) 0.0211(7) 0.0017(6) -0.0023(6) -0.0024(6)
O4 0.0249(8) 0.0423(9) 0.0362(8) -0.0083(7) -0.0043(6) -0.0043(7)
O5 0.0255(7) 0.0187(6) 0.0214(6) 0.0006(5) 0.0006(6) 0.0016(6)
O6 0.0233(7) 0.0193(7) 0.0239(7) 0.0026(5) 0.0047(5) 0.0007(6)
O7 0.0175(6) 0.0227(6) 0.0255(7) -0.0010(5) 0.0027(5) 0.0009(5)
O8 0.0293(8) 0.0254(8) 0.0394(8) 0.0013(6) 0.0064(7) -0.0036(6)
O9 0.0194(6) 0.0187(6) 0.0272(7) 0.0014(5) 0.0010(5) 0.0006(5)
O10 0.0210(7) 0.0190(6) 0.0277(7) 0.0007(5) -0.0026(6) -0.0005(6)
O11 0.0184(7) 0.0225(6) 0.0228(7) 0.0007(5) 0.0051(5) 0.0014(6)
O12 0.0259(7) 0.0221(7) 0.0248(7) 0.0004(5) 0.0023(6) 0.0010(6)
C1 0.0249(10) 0.0315(11) 0.0183(9) -0.0024(8) 0.0004(8) -0.0017(9)
C2 0.0193(9) 0.0242(9) 0.0248(9) -0.0019(8) 0.0021(8) -0.0003(8)
C3 0.0193(9) 0.0219(9) 0.0219(9) 0.0019(8) -0.0001(7) 0.0022(7)
C4 0.0157(9) 0.0195(9) 0.0232(9) 0.0015(7) 0.0005(7) 0.0030(7)
C5 0.0154(9) 0.0204(9) 0.0226(9) 0.0014(7) 0.0001(7) -0.0010(7)
C6 0.0170(9) 0.0225(9) 0.0168(8) -0.0022(7) 0.0001(7) -0.0002(8)
C7 0.0186(9) 0.0204(9) 0.0162(8) -0.0027(7) -0.0012(7) -0.0005(7)
C8 0.0181(9) 0.0227(9) 0.0154(8) -0.0016(7) -0.0004(7) -0.0017(8)
C9 0.0172(9) 0.0222(9) 0.0175(8) -0.0013(7) -0.0016(7) -0.0013(8)
C10 0.0190(9) 0.0217(9) 0.0177(9) -0.0015(7) 0.0008(7) 0.0022(8)
C11 0.0162(9) 0.0212(9) 0.0209(9) -0.0016(7) 0.0036(7) 0.0006(7)
C12 0.0174(9) 0.0194(9) 0.0211(9) -0.0018(7) 0.0014(7) 0.0004(7)
C13 0.0203(9) 0.0258(9) 0.0216(9) 0.0008(8) 0.0003(8) -0.0015(8)
C14 0.0260(11) 0.0245(9) 0.0265(10) -0.0056(8) -0.0051(8) 0.0078(9)
C15 0.0387(12) 0.0392(12) 0.0251(10) -0.0039(9) -0.0017(9) -0.0163(11)
C16 0.0242(10) 0.0225(9) 0.0223(9) 0.0031(7) 0.0010(8) 0.0029(8)
C17 0.0225(10) 0.0196(9) 0.0172(8) -0.0014(7) -0.0004(7) -0.0002(8)
C18 0.0238(10) 0.0270(11) 0.0209(9) 0.0004(8) 0.0021(8) -0.0033(8)
C19 0.0224(11) 0.0366(12) 0.0409(12) -0.0002(10) 0.0043(9) -0.0015(9)
C20 0.0205(10) 0.0275(10) 0.0209(9) 0.0012(8) -0.0019(7) 0.0020(8)
C21 0.0182(9) 0.0257(9) 0.0188(9) -0.0015(7) 0.0027(7) -0.0013(8)
C22 0.0207(9) 0.0234(9) 0.0195(9) 0.0003(7) 0.0044(7) -0.0042(8)
C23 0.0179(9) 0.0192(8) 0.0190(9) -0.0014(7) -0.0036(7) -0.0011(7)
C24 0.0195(9) 0.0190(9) 0.0279(10) -0.0036(8) -0.0018(8) 0.0008(8)
C25 0.0232(9) 0.0242(10) 0.0236(9) -0.0057(8) -0.0019(8) 0.0017(8)
C26 0.0190(9) 0.0238(9) 0.0179(9) -0.0025(7) -0.0015(7) -0.0023(8)
C27 0.0213(10) 0.0297(10) 0.0228(9) 0.0013(8) 0.0034(8) 0.0021(8)
C28 0.0413(13) 0.0387(12) 0.0246(10) -0.0016(9) -0.0047(9) 0.0062(11)
C29 0.0185(9) 0.0228(9) 0.0214(9) 0.0006(8) 0.0008(7) -0.0038(8)
C30 0.0160(9) 0.0235(9) 0.0205(8) -0.0019(7) 0.0014(7) -0.0024(7)

loop_
_atom_type_symbol
_atom_type_description
_atom_type_scat_dispersion_real
_atom_type_scat_dispersion_imag
_atom_type_scat_source
C C 0.0181 0.0091 'International Tables Vol C Tables 4.2.6.8 and 6.1.1.4'
H H 0.0000 0.0000 'International Tables Vol C Tables 4.2.6.8 and 6.1.1.4'
O O 0.0492 0.0322 'International Tables Vol C Tables 4.2.6.8 and 6.1.1.4'

loop_
_geom_angle_atom_site_label_1
_geom_angle_atom_site_label_2
_geom_angle_atom_site_label_3
_geom_angle
C1 O2 C2 116.28(15)
C14 O3 C13 115.67(15)
C16 O5 C3 116.31(14)
C17 O6 C16 117.59(14)
C18 O7 C4 117.39(15)
C23 O9 C24 118.62(14)
C24 O10 C12 114.57(14)
C26 O11 C11 116.41(14)
O1 C1 O2 122.81(19)
O1 C1 C15 125.4(2)
O2 C1 C15 111.75(18)
O2 C2 C3 111.50(15)
O2 C2 H2A 109.3
C3 C2 H2A 109.3
O2 C2 H2B 109.3
C3 C2 H2B 109.3
H2A C2 H2B 108.0
O5 C3 C2 107.49(15)
O5 C3 C4 111.99(15)
C2 C3 C4 111.14(16)
O5 C3 H3 108.7
C2 C3 H3 108.7
C4 C3 H3 108.7
O7 C4 C3 105.87(14)
O7 C4 C5 110.07(15)
C3 C4 C5 109.97(15)
O7 C4 H4 110.3
C3 C4 H4 110.3
C5 C4 H4 110.3
C6 C5 C20 107.56(15)
C6 C5 C4 111.50(15)
C20 C5 C4 108.59(15)
C6 C5 H5 109.7
C20 C5 H5 109.7
C4 C5 H5 109.7
C17 C6 C7 119.05(17)
C17 C6 C5 118.67(17)
C7 C6 C5 122.24(17)
C30 C7 C6 121.63(17)
C30 C7 C8 118.21(17)
C6 C7 C8 120.14(17)
C21 C8 C9 122.31(17)
C21 C8 C7 117.96(17)
C9 C8 C7 119.73(17)
C23 C9 C8 119.13(17)
C23 C9 C10 117.94(17)
C8 C9 C10 122.93(16)
C9 C10 C11 110.84(14)
C9 C10 C25 107.67(16)
C11 C10 C25 108.54(15)
C9 C10 H10 109.9
C11 C10 H10 109.9
C25 C10 H10 109.9
O11 C11 C12 107.45(14)
O11 C11 C10 109.43(14)
C12 C11 C10 111.30(15)
O11 C11 H11 109.5
C12 C11 H11 109.5
C10 C11 H11 109.5
O10 C12 C13 107.18(15)
O10 C12 C11 113.07(14)
C13 C12 C11 111.87(15)
O10 C12 H12 108.2
C13 C12 H12 108.2
C11 C12 H12 108.2
O3 C13 C12 107.49(15)
O3 C13 H13A 110.2
C12 C13 H13A 110.2
O3 C13 H13B 110.2
C12 C13 H13B 110.2
H13A C13 H13B 108.5
O4 C14 O3 123.27(19)
O4 C14 C28 126.51(19)
O3 C14 C28 110.21(18)
C1 C15 H15A 109.5
C1 C15 H15B 109.5
H15A C15 H15B 109.5
C1 C15 H15C 109.5
H15A C15 H15C 109.5
H15B C15 H15C 109.5
O5 C16 O6 111.89(15)
O5 C16 C20 111.62(16)
O6 C16 C20 110.01(15)
O5 C16 H16 107.7
O6 C16 H16 107.7
C20 C16 H16 107.7
C6 C17 O6 123.86(17)
C6 C17 C22 121.04(18)
O6 C17 C22 115.09(17)
O8 C18 O7 123.00(18)
O8 C18 C19 125.53(19)
O7 C18 C19 111.47(17)
C18 C19 H19A 109.5
C18 C19 H19B 109.5
H19A C19 H19B 109.5
C18 C19 H19C 109.5
H19A C19 H19C 109.5
H19B C19 H19C 109.5
C16 C20 C5 106.96(15)
C16 C20 H20A 110.3
C5 C20 H20A 110.3
C16 C20 H20B 110.3
C5 C20 H20B 110.3
H20A C20 H20B 108.6
C22 C21 C8 120.90(18)
C22 C21 H21 119.6
C8 C21 H21 119.6
C21 C22 C17 120.60(18)
C21 C22 H22 119.7
C17 C22 H22 119.7
O9 C23 C9 123.94(17)
O9 C23 C29 114.87(16)
C9 C23 C29 121.17(18)
O10 C24 O9 110.98(14)
O10 C24 C25 111.17(16)
O9 C24 C25 111.42(15)
O10 C24 H24 107.7
O9 C24 H24 107.7
C25 C24 H24 107.7
C24 C25 C10 107.00(15)
C24 C25 H25A 110.3
C10 C25 H25A 110.3
C24 C25 H25B 110.3
C10 C25 H25B 110.3
H25A C25 H25B 108.6
O12 C26 O11 123.98(17)
O12 C26 C27 125.51(18)
O11 C26 C27 110.50(16)
C26 C27 H27A 109.5
C26 C27 H27B 109.5
H27A C27 H27B 109.5
C26 C27 H27C 109.5
H27A C27 H27C 109.5
H27B C27 H27C 109.5
C14 C28 H28A 109.5
C14 C28 H28B 109.5
H28A C28 H28B 109.5
C14 C28 H28C 109.5
H28A C28 H28C 109.5
H28B C28 H28C 109.5
C30 C29 C23 119.85(17)
C30 C29 H29 120.1
C23 C29 H29 120.1
C29 C30 C7 121.69(17)
C29 C30 H30 119.2
C7 C30 H30 119.2

loop_
_geom_bond_atom_site_label_1
_geom_bond_atom_site_label_2
_geom_bond_distance
O1 C1 1.206(3)
O2 C1 1.343(3)
O2 C2 1.440(2)
O3 C14 1.349(3)
O3 C13 1.444(2)
O4 C14 1.198(3)
O5 C16 1.408(2)
O5 C3 1.439(2)
O6 C17 1.377(2)
O6 C16 1.439(2)
O7 C18 1.346(2)
O7 C4 1.453(2)
O8 C18 1.206(3)
O9 C23 1.373(2)
O9 C24 1.428(2)
O10 C24 1.409(2)
O10 C12 1.435(2)
O11 C26 1.347(2)
O11 C11 1.454(2)
O12 C26 1.203(2)
C1 C15 1.485(3)
C2 C3 1.509(3)
C2 H2A 0.9900
C2 H2B 0.9900
C3 C4 1.518(3)
C3 H3 1.0000
C4 C5 1.527(3)
C4 H4 1.0000
C5 C6 1.516(3)
C5 C20 1.526(3)
C5 H5 1.0000
C6 C17 1.374(3)
C6 C7 1.424(3)
C7 C30 1.414(3)
C7 C8 1.426(3)
C8 C21 1.421(3)
C8 C9 1.425(3)
C9 C23 1.379(3)
C9 C10 1.515(3)
C10 C11 1.533(3)
C10 C25 1.533(3)
C10 H10 1.0000
C11 C12 1.521(3)
C11 H11 1.0000
C12 C13 1.509(3)
C12 H12 1.0000
C13 H13A 0.9900
C13 H13B 0.9900
C14 C28 1.496(3)
C15 H15A 0.9800
C15 H15B 0.9800
C15 H15C 0.9800
C16 C20 1.511(3)
C16 H16 1.0000
C17 C22 1.405(3)
C18 C19 1.486(3)
C19 H19A 0.9800
C19 H19B 0.9800
C19 H19C 0.9800
C20 H20A 0.9900
C20 H20B 0.9900
C21 C22 1.365(3)
C21 H21 0.9500
C22 H22 0.9500
C23 C29 1.412(3)
C24 C25 1.511(3)
C24 H24 1.0000
C25 H25A 0.9900
C25 H25B 0.9900
C26 C27 1.501(3)
C27 H27A 0.9800
C27 H27B 0.9800
C27 H27C 0.9800
C28 H28A 0.9800
C28 H28B 0.9800
C28 H28C 0.9800
C29 C30 1.360(3)
C29 H29 0.9500
C30 H30 0.9500
